data_1515489
loop_
_publ_author_name
'Saines, Paul J.'
'Jain, Prashant'
'Cheetham, Anthony K.'

_publ_section_title
;
 Evolution of the structures and magnetic properties of the manganese
 dicarboxylates, Mn2(CO2(CH2)nCO2)(OH)2 and Mn4(CO2(CH2)nCO2)3(OH)2
;
_journal_issue 10
_journal_name_full 'Chemical Science'
_journal_page_first 1929
_journal_paper_doi 10.1039/c1sc00253h
_journal_volume 2
_journal_year 2011
_chemical_compound_source 'synthesis as described'
_chemical_formula_moiety 'C15 H20 Mn4 O14'
_chemical_formula_sum 'C15 H20 Mn4 O14'
_chemical_formula_weight 644.07
_chemical_name_systematic
;
?
;
_space_group_IT_number 2
_symmetry_cell_setting triclinic
_symmetry_Int_Tables_number 2
_symmetry_space_group_name_Hall '-P 1'
_symmetry_space_group_name_H-M 'P -1'
_atom_sites_solution_hydrogens geom
_atom_sites_solution_primary direct
_atom_sites_solution_secondary difmap
_audit_creation_date 2010-11-17T17:03:16-00:00
_audit_creation_method 'WinGX routine CIF_UPDATE'
_cell_angle_alpha 79.883(3)
_cell_angle_beta 87.442(3)
_cell_angle_gamma 85.762(3)
_cell_formula_units_Z 2
_cell_length_a 5.0589(2)
_cell_length_b 10.5756(6)
_cell_length_c 19.1948(8)
_cell_measurement_reflns_used 41653
_cell_measurement_temperature 120(2)
_cell_measurement_theta_max 27.48
_cell_measurement_theta_min 2.91
_cell_measurement_wavelength 0.71073
_cell_volume 1007.68(8)
_computing_cell_refinement 'DENZO (Otwinowski & Minor, 1997)'
_computing_data_collection 'COLLECT (Hooft, 1998)'
_computing_data_reduction 'DENZO (Otwinowski & Minor, 1997)'
_computing_molecular_graphics 'Diamond (Brandenburg 1997)'
_computing_publication_material 'WinGX publication routines (Farrugia, 1999)'
_computing_structure_refinement 'SHELXL-97 (Sheldrick, 2008)'
_computing_structure_solution 'SHELXS-97 (Sheldrick, 2008)'
_diffrn_ambient_temperature 120(2)
_diffrn_detector_area_resol_mean '4096x4096pixels / 62x62mm'
_diffrn_measured_fraction_theta_full 0.991
_diffrn_measured_fraction_theta_max 0.991
_diffrn_measurement_device_type 'Bruker-Nonius APEX2 Area Detector'
_diffrn_measurement_method '\f and \w scans'
_diffrn_radiation_monochromator '10cm confocal mirrors'
_diffrn_radiation_source 'Bruker-Nonius FR591 rotating anode'
_diffrn_radiation_type MoK\a
_diffrn_radiation_wavelength 0.71073
_diffrn_reflns_av_R_equivalents 0.0552
_diffrn_reflns_av_unetI/netI 0.0479
_diffrn_reflns_limit_h_max 6
_diffrn_reflns_limit_h_min -6
_diffrn_reflns_limit_k_max 13
_diffrn_reflns_limit_k_min -13
_diffrn_reflns_limit_l_max 24
_diffrn_reflns_limit_l_min 0
_diffrn_reflns_number 16405
_diffrn_reflns_theta_full 27.43
_diffrn_reflns_theta_max 27.43
_diffrn_reflns_theta_min 3.16
_diffrn_standards_decay_% negligible
_diffrn_standards_number none
_exptl_absorpt_coefficient_mu 2.525
_exptl_absorpt_correction_T_max 1.548
_exptl_absorpt_correction_T_min 0.532
_exptl_absorpt_correction_type multi-scan
_exptl_absorpt_process_details 'SADABS V2.10 (Sheldrick, G.M., 2003)'
_exptl_crystal_colour colourless
_exptl_crystal_density_diffrn 2.123
_exptl_crystal_density_method 'not measured'
_exptl_crystal_description 'cut needle'
_exptl_crystal_F_000 644
_exptl_crystal_size_max 0.11
_exptl_crystal_size_mid 0.04
_exptl_crystal_size_min 0.02
_refine_diff_density_max 1.04
_refine_diff_density_min -0.911
_refine_diff_density_rms 0.22
_refine_ls_extinction_method none
_refine_ls_goodness_of_fit_ref 1.131
_refine_ls_hydrogen_treatment mixed
_refine_ls_matrix_type full
_refine_ls_number_parameters 305
_refine_ls_number_reflns 4576
_refine_ls_number_restraints 2
_refine_ls_restrained_S_all 1.131
_refine_ls_R_factor_all 0.0788
_refine_ls_R_factor_gt 0.0667
_refine_ls_shift/su_max 0.023
_refine_ls_shift/su_mean 0.001
_refine_ls_structure_factor_coef Fsqd
_refine_ls_weighting_details 'calc w=1/[\s^2^(Fo^2^)+(0.0659P)^2^+6.0413P] where P=(Fo^2^+2Fc^2^)/3'
_refine_ls_weighting_scheme calc
_refine_ls_wR_factor_gt 0.1580
_refine_ls_wR_factor_ref 0.1697
_reflns_number_gt 4005
_reflns_number_total 4576
_reflns_threshold_expression >2sigma(I)
_cod_data_source_file c1sc00253h.txt
_cod_data_source_block 5
_cod_database_code 1515489

loop_
_symmetry_equiv_pos_as_xyz
'x, y, z'
'-x, -y, -z'

loop_
_atom_site_label
_atom_site_type_symbol
_atom_site_fract_x
_atom_site_fract_y
_atom_site_fract_z
_atom_site_U_iso_or_equiv
_atom_site_adp_type
_atom_site_occupancy
_atom_site_symmetry_multiplicity
_atom_site_calc_flag
_atom_site_refinement_flags
Mn1 Mn 0.63834(19) 0.33225(9) 0.36208(5) 0.0114(2) Uani 1 1 d .
Mn2 Mn 1.11997(18) 0.15220(9) 0.32195(5) 0.0102(2) Uani 1 1 d .
Mn4 Mn 1.60623(18) 0.36318(9) 0.18748(5) 0.0102(2) Uani 1 1 d .
O23 O 1.8551(9) 0.4901(4) 0.1219(2) 0.0147(9) Uani 1 1 d .
O13 O 1.3894(9) 0.0163(4) 0.3813(2) 0.0143(9) Uani 1 1 d .
O4 O 1.1318(10) -0.0244(4) 0.1688(2) 0.0187(10) Uani 1 1 d .
O24 O 1.2545(9) 0.3838(4) 0.1232(2) 0.0122(9) Uani 1 1 d .
O2 O 0.3457(9) 0.4912(4) 0.2436(2) 0.0157(9) Uani 1 1 d .
O11 O 0.8728(9) 0.3568(4) 0.4449(2) 0.0153(9) Uani 1 1 d .
C14 C 1.7709(13) -0.1018(6) 0.4352(3) 0.0143(12) Uani 1 1 d .
H14A H 1.8455 -0.0856 0.4782 0.017 Uiso 1 1 calc R
H14B H 1.9164 -0.126 0.4045 0.017 Uiso 1 1 calc R
O12 O 0.2462(9) 0.2841(4) 0.3962(2) 0.0131(9) Uani 1 1 d .
O3 O 0.9101(9) 0.0354(4) 0.2611(2) 0.0167(10) Uani 1 1 d .
O1H O 1.4122(9) 0.1931(4) 0.2387(2) 0.0096(8) Uani 1 1 d D
H1H H 1.538(11) 0.135(5) 0.244(4) 0.014 Uiso 1 1 d D
O1 O 0.5096(10) 0.5298(4) 0.3436(2) 0.0195(10) Uani 1 1 d .
O14 O 0.7528(9) 0.1235(4) 0.3873(2) 0.0132(9) Uani 1 1 d .
O2H O 0.8855(9) 0.3231(4) 0.2712(2) 0.0097(8) Uani 1 1 d D
H2H H 0.989(12) 0.384(5) 0.267(4) 0.015 Uiso 1 1 d D
C25 C 1.0934(13) 0.4840(6) 0.1051(3) 0.0131(12) Uani 1 1 d .
C24 C 1.7890(12) 0.3993(6) -0.0603(3) 0.0147(13) Uani 1 1 d .
H24A H 1.6593 0.3678 -0.0877 0.018 Uiso 1 1 calc R
H24B H 1.6969 0.4254 -0.0192 0.018 Uiso 1 1 calc R
C4 C 0.8172(13) -0.1658(6) 0.2303(3) 0.0149(13) Uani 1 1 d .
H4A H 0.6858 -0.1571 0.1942 0.018 Uiso 1 1 calc R
H4B H 0.7237 -0.1747 0.276 0.018 Uiso 1 1 calc R
C5 C 0.9671(12) -0.0448(6) 0.2195(3) 0.0125(12) Uani 1 1 d .
C15 C 1.6260(13) 0.0200(6) 0.3988(3) 0.0123(12) Uani 1 1 d .
Mn3 Mn 1.19626(19) 0.17602(9) 0.14898(5) 0.0119(2) Uani 1 1 d .
O21 O 1.4632(9) 0.1516(4) 0.0658(2) 0.0150(9) Uani 1 1 d .
O22 O 0.8017(9) 0.2222(4) 0.1147(2) 0.0124(9) Uani 1 1 d .
C21 C 1.6984(13) 0.1797(6) 0.0639(3) 0.0122(12) Uani 1 1 d .
C22 C 1.8752(13) 0.1641(6) -0.0002(3) 0.0122(12) Uani 1 1 d .
H22A H 1.7729 0.1331 -0.0345 0.015 Uiso 1 1 calc R
H22B H 2.0181 0.0998 0.0141 0.015 Uiso 1 1 calc R
C1 C 0.3545(13) 0.5581(6) 0.2925(3) 0.0142(12) Uani 1 1 d .
C23 C 1.9944(13) 0.2902(6) -0.0355(3) 0.0126(12) Uani 1 1 d .
H23A H 2.1072 0.3175 -0.0022 0.015 Uiso 1 1 calc R
H23B H 2.1053 0.2736 -0.0759 0.015 Uiso 1 1 calc R
C3 C -0.0032(13) 0.7123(6) 0.2272(3) 0.0149(12) Uani 1 1 d .
H3A H -0.1118 0.642 0.2236 0.018 Uiso 1 1 calc R
H3B H 0.1119 0.7262 0.1852 0.018 Uiso 1 1 calc R
C2 C 0.1640(13) 0.6753(6) 0.2917(3) 0.0151(13) Uani 1 1 d .
H2A H 0.0463 0.6602 0.3331 0.018 Uiso 1 1 calc R
H2B H 0.2651 0.7478 0.2959 0.018 Uiso 1 1 calc R
C12 C 1.2577(13) 0.3394(6) 0.5127(3) 0.0131(12) Uani 1 1 d .
H12A H 1.1289 0.3656 0.5473 0.016 Uiso 1 1 calc R
H12B H 1.3807 0.4066 0.5007 0.016 Uiso 1 1 calc R
C13 C 1.5893(13) -0.2141(6) 0.4539(3) 0.0138(12) Uani 1 1 d .
H13A H 1.4494 -0.192 0.4868 0.017 Uiso 1 1 calc R
H13B H 1.5072 -0.2275 0.4113 0.017 Uiso 1 1 calc R
C11 C 1.1163(13) 0.3266(6) 0.4474(3) 0.0118(12) Uani 1 1 d .

loop_
_atom_site_aniso_label
_atom_site_aniso_U_11
_atom_site_aniso_U_22
_atom_site_aniso_U_33
_atom_site_aniso_U_23
_atom_site_aniso_U_13
_atom_site_aniso_U_12
Mn1 0.0077(4) 0.0119(5) 0.0142(4) -0.0011(3) 0.0004(4) -0.0003(4)
Mn2 0.0073(4) 0.0117(4) 0.0111(4) -0.0006(3) 0.0004(3) -0.0008(3)
Mn4 0.0073(4) 0.0115(4) 0.0111(4) 0.0001(3) 0.0004(3) -0.0015(3)
O23 0.011(2) 0.016(2) 0.017(2) -0.0017(17) -0.0007(18) -0.0029(18)
O13 0.009(2) 0.014(2) 0.020(2) 0.0000(17) -0.0043(18) -0.0017(17)
O4 0.019(2) 0.013(2) 0.023(2) -0.0023(18) 0.008(2) -0.0014(19)
O24 0.009(2) 0.013(2) 0.015(2) -0.0046(17) -0.0005(17) -0.0023(17)
O2 0.007(2) 0.019(2) 0.023(2) -0.0098(19) -0.0016(18) -0.0012(18)
O11 0.009(2) 0.018(2) 0.019(2) -0.0047(18) -0.0016(18) -0.0004(18)
C14 0.010(3) 0.014(3) 0.017(3) 0.000(2) -0.003(2) 0.003(2)
O12 0.010(2) 0.017(2) 0.014(2) -0.0084(17) 0.0023(17) -0.0003(17)
O3 0.014(2) 0.017(2) 0.021(2) -0.0116(18) 0.0024(19) -0.0002(19)
O1H 0.008(2) 0.008(2) 0.0112(19) 0.0010(15) -0.0028(17) 0.0013(16)
O1 0.021(3) 0.016(2) 0.022(2) -0.0058(18) -0.004(2) 0.001(2)
O14 0.010(2) 0.014(2) 0.014(2) 0.0012(17) -0.0005(17) -0.0028(17)
O2H 0.009(2) 0.009(2) 0.0107(19) -0.0012(16) -0.0006(17) -0.0024(16)
C25 0.014(3) 0.014(3) 0.011(3) 0.000(2) 0.001(2) -0.002(2)
C24 0.005(3) 0.017(3) 0.021(3) -0.001(2) 0.003(2) -0.003(2)
C4 0.013(3) 0.015(3) 0.016(3) -0.002(2) -0.001(2) -0.003(2)
C5 0.003(3) 0.016(3) 0.018(3) -0.001(2) -0.003(2) 0.003(2)
C15 0.013(3) 0.014(3) 0.009(3) 0.001(2) 0.004(2) 0.001(2)
Mn3 0.0088(5) 0.0123(5) 0.0146(5) -0.0016(3) -0.0007(4) -0.0014(4)
O21 0.012(2) 0.018(2) 0.015(2) -0.0030(17) -0.0008(18) -0.0031(18)
O22 0.012(2) 0.014(2) 0.0108(19) -0.0006(16) 0.0019(17) -0.0018(17)
C21 0.013(3) 0.008(3) 0.016(3) -0.001(2) -0.002(2) 0.000(2)
C22 0.013(3) 0.012(3) 0.011(3) 0.000(2) 0.003(2) -0.002(2)
C1 0.012(3) 0.016(3) 0.012(3) 0.003(2) 0.004(2) -0.004(2)
C23 0.010(3) 0.018(3) 0.009(3) -0.001(2) 0.002(2) -0.003(2)
C3 0.016(3) 0.010(3) 0.019(3) -0.002(2) 0.000(3) 0.000(2)
C2 0.014(3) 0.014(3) 0.017(3) -0.003(2) 0.001(3) 0.002(2)
C12 0.015(3) 0.011(3) 0.013(3) 0.000(2) -0.002(2) 0.002(2)
C13 0.015(3) 0.011(3) 0.014(3) 0.003(2) -0.006(2) -0.001(2)
C11 0.016(3) 0.011(3) 0.009(3) 0.001(2) 0.002(2) -0.002(2)

loop_
_atom_type_symbol
_atom_type_description
_atom_type_scat_dispersion_real
_atom_type_scat_dispersion_imag
_atom_type_scat_source
C C 0.0033 0.0016 'International Tables Vol C Tables 4.2.6.8 and 6.1.1.4'
H H 0 0 'International Tables Vol C Tables 4.2.6.8 and 6.1.1.4'
Mn Mn 0.3368 0.7283 'International Tables Vol C Tables 4.2.6.8 and 6.1.1.4'
O O 0.0106 0.006 'International Tables Vol C Tables 4.2.6.8 and 6.1.1.4'

loop_
_geom_angle_atom_site_label_1
_geom_angle_atom_site_label_2
_geom_angle_atom_site_label_3
_geom_angle
_geom_angle_site_symmetry_1
_geom_angle_site_symmetry_3
O11 Mn1 O2H 108.63(17) . .
O11 Mn1 O1 91.55(18) . .
O2H Mn1 O1 100.38(18) . .
O11 Mn1 O12 113.10(17) . .
O2H Mn1 O12 136.61(16) . .
O1 Mn1 O12 90.02(19) . .
O11 Mn1 O14 87.85(17) . .
O2H Mn1 O14 83.42(16) . .
O1 Mn1 O14 176.14(18) . .
O12 Mn1 O14 86.70(17) . .
O11 Mn1 Mn2 84.59(13) . .
O2H Mn1 Mn2 44.19(11) . .
O1 Mn1 Mn2 139.04(15) . .
O12 Mn1 Mn2 128.89(12) . .
O14 Mn1 Mn2 44.70(12) . .
O13 Mn2 O1H 90.92(17) . .
O13 Mn2 O2H 167.36(17) . .
O1H Mn2 O2H 87.75(16) . .
O13 Mn2 O3 103.53(17) . .
O1H Mn2 O3 91.85(17) . .
O2H Mn2 O3 89.08(16) . .
O13 Mn2 O14 101.06(17) . .
O1H Mn2 O14 166.43(16) . .
O2H Mn2 O14 81.94(16) . .
O3 Mn2 O14 79.24(17) . .
O13 Mn2 O12 82.94(16) . 1_655
O1H Mn2 O12 99.25(16) . 1_655
O2H Mn2 O12 84.87(16) . 1_655
O3 Mn2 O12 167.11(17) . 1_655
O14 Mn2 O12 88.64(16) . 1_655
O13 Mn2 Mn1 134.07(13) . .
O1H Mn2 Mn1 128.07(11) . .
O2H Mn2 Mn1 42.28(11) . .
O3 Mn2 Mn1 98.85(12) . .
O14 Mn2 Mn1 44.97(11) . .
O12 Mn2 Mn1 69.13(11) 1_655 .
O23 Mn4 O2H 92.87(17) . 1_655
O23 Mn4 O1H 163.56(17) . .
O2H Mn4 O1H 87.43(16) 1_655 .
O23 Mn4 O24 100.69(17) . .
O2H Mn4 O24 165.82(17) 1_655 .
O1H Mn4 O24 80.73(16) . .
O23 Mn4 O2 103.81(18) . 1_655
O2H Mn4 O2 92.99(16) 1_655 1_655
O1H Mn4 O2 92.58(17) . 1_655
O24 Mn4 O2 79.87(16) . 1_655
O23 Mn4 O22 80.45(16) . 1_655
O2H Mn4 O22 98.36(16) 1_655 1_655
O1H Mn4 O22 83.24(15) . 1_655
O24 Mn4 O22 88.02(15) . 1_655
O2 Mn4 O22 167.69(16) 1_655 1_655
O23 Mn4 Mn3 130.90(12) . .
O2H Mn4 Mn3 127.19(12) 1_655 .
O1H Mn4 Mn3 41.87(11) . .
O24 Mn4 Mn3 44.10(11) . .
O2 Mn4 Mn3 101.27(12) 1_655 .
O22 Mn4 Mn3 68.00(11) 1_655 .
C25 O23 Mn4 133.6(4) 1_655 .
C15 O13 Mn2 133.4(4) . .
C5 O4 Mn3 108.1(4) . .
C25 O24 Mn4 129.1(4) . .
C25 O24 Mn3 132.8(4) . .
Mn4 O24 Mn3 92.26(16) . .
C1 O2 Mn4 139.9(4) . 1_455
C11 O11 Mn1 123.8(4) . .
C15 C14 C13 112.5(5) . .
C11 O12 Mn1 124.0(4) 1_455 .
C11 O12 Mn2 130.0(4) 1_455 1_455
Mn1 O12 Mn2 105.96(17) . 1_455
C5 O3 Mn2 138.2(4) . .
Mn3 O1H Mn2 101.30(18) . .
Mn3 O1H Mn4 95.02(16) . .
Mn2 O1H Mn4 135.6(2) . .
C1 O1 Mn1 112.2(4) . .
C15 O14 Mn2 125.7(4) 1_455 .
C15 O14 Mn1 135.1(4) 1_455 .
Mn2 O14 Mn1 90.33(16) . .
Mn1 O2H Mn4 102.21(18) . 1_455
Mn1 O2H Mn2 93.52(16) . .
Mn4 O2H Mn2 135.2(2) 1_455 .
O23 C25 O24 124.4(6) 1_455 .
O23 C25 C24 118.9(6) 1_455 2_865
O24 C25 C24 116.6(5) . 2_865
C25 C24 C23 113.5(5) 2_865 .
C5 C4 C3 113.2(5) . 1_645
O4 C5 O3 122.6(6) . .
O4 C5 C4 119.5(5) . .
O3 C5 C4 117.8(5) . .
O13 C15 O14 123.3(6) . 1_655
O13 C15 C14 119.1(6) . .
O14 C15 C14 117.5(6) 1_655 .
O21 Mn3 O1H 108.85(17) . .
O21 Mn3 O22 112.41(17) . .
O1H Mn3 O22 136.53(16) . .
O21 Mn3 O4 91.06(18) . .
O1H Mn3 O4 101.43(18) . .
O22 Mn3 O4 91.01(18) . .
O21 Mn3 O24 87.62(17) . .
O1H Mn3 O24 81.45(16) . .
O22 Mn3 O24 87.11(16) . .
O4 Mn3 O24 177.10(17) . .
O21 Mn3 Mn4 84.99(13) . .
O1H Mn3 Mn4 43.11(12) . .
O22 Mn3 Mn4 128.30(12) . .
O4 Mn3 Mn4 138.80(14) . .
O24 Mn3 Mn4 43.64(11) . .
C21 O21 Mn3 123.4(4) . .
C21 O22 Mn3 125.3(4) 1_455 .
C21 O22 Mn4 128.7(4) 1_455 1_455
Mn3 O22 Mn4 105.99(17) . 1_455
O21 C21 O22 122.8(6) . 1_655
O21 C21 C22 119.7(6) . .
O22 C21 C22 117.4(6) 1_655 .
C21 C22 C23 112.9(5) . .
O1 C1 O2 123.6(6) . .
O1 C1 C2 117.4(6) . .
O2 C1 C2 119.0(6) . .
C24 C23 C22 114.0(5) . .
C2 C3 C4 112.0(5) . 1_465
C3 C2 C1 116.0(5) . .
C11 C12 C13 113.0(5) . 2_856
C12 C13 C14 112.0(5) 2_856 .
O11 C11 O12 121.8(6) . 1_655
O11 C11 C12 118.4(5) . .
O12 C11 C12 119.7(6) 1_655 .

loop_
_geom_bond_atom_site_label_1
_geom_bond_atom_site_label_2
_geom_bond_distance
_geom_bond_site_symmetry_2
Mn1 O11 2.088(5) .
Mn1 O2H 2.112(4) .
Mn1 O1 2.116(5) .
Mn1 O12 2.131(5) .
Mn1 O14 2.214(4) .
Mn1 Mn2 3.1333(13) .
Mn2 O13 2.120(4) .
Mn2 O1H 2.137(4) .
Mn2 O2H 2.188(4) .
Mn2 O3 2.197(4) .
Mn2 O14 2.204(4) .
Mn2 O12 2.301(4) 1_655
Mn4 O23 2.117(5) .
Mn4 O2H 2.153(4) 1_655
Mn4 O1H 2.172(4) .
Mn4 O24 2.187(4) .
Mn4 O2 2.203(4) 1_655
Mn4 O22 2.355(4) 1_655
Mn4 Mn3 3.1658(13) .
O23 C25 1.234(8) 1_655
O13 C15 1.263(8) .
O4 C5 1.252(8) .
O4 Mn3 2.134(5) .
O24 C25 1.294(8) .
O24 Mn3 2.205(4) .
O2 C1 1.276(8) .
O2 Mn4 2.203(4) 1_455
O11 C11 1.251(8) .
C14 C15 1.508(8) .
C14 C13 1.538(9) .
O12 C11 1.286(7) 1_455
O12 Mn2 2.301(4) 1_455
O3 C5 1.274(7) .
O1H Mn3 2.121(4) .
O1 C1 1.264(8) .
O14 C15 1.290(8) 1_455
O2H Mn4 2.153(4) 1_455
C25 O23 1.234(8) 1_455
C25 C24 1.519(8) 2_865
C24 C25 1.519(8) 2_865
C24 C23 1.520(9) .
C4 C5 1.513(9) .
C4 C3 1.530(8) 1_645
C15 O14 1.290(8) 1_655
Mn3 O21 2.084(5) .
Mn3 O22 2.125(4) .
O21 C21 1.245(8) .
O22 C21 1.288(7) 1_455
O22 Mn4 2.355(4) 1_455
C21 O22 1.288(7) 1_655
C21 C22 1.514(8) .
C22 C23 1.538(8) .
C1 C2 1.510(9) .
C3 C2 1.507(9) .
C3 C4 1.530(8) 1_465
C12 C11 1.502(8) .
C12 C13 1.536(8) 2_856
C13 C12 1.536(8) 2_856
C11 O12 1.286(7) 1_655
